data_4135384
loop_
_publ_author_name
'Lai, Qingheng'
'Bhuvanesh, Nattamai'
'Ozerov, Oleg V.'

_publ_section_title
;
 Unexpected B/Al Transelementation within a Rh Pincer Complex.
;
_journal_issue 50
_journal_name_full 'Journal of the American Chemical Society'
_journal_page_first 20920
_journal_page_last 20923
_journal_paper_doi 10.1021/jacs.0c09344
_journal_volume 142
_journal_year 2020
_chemical_formula_moiety 'C44 H68 Al2 N4 O4 P4 Rh2, C7 H8'
_chemical_formula_sum 'C51 H76 Al2 N4 O4 P4 Rh2'
_chemical_formula_weight 1192.81
_space_group_crystal_system monoclinic
_space_group_IT_number 14
_space_group_name_Hall '-P 2yn'
_space_group_name_H-M_alt 'P 1 21/n 1'
_atom_sites_solution_hydrogens geom
_atom_sites_solution_primary dual
_audit_creation_date 2019-10-07
_audit_creation_method
;
Olex2 1.2
(compiled 2018.05.29 svn.r3508 for OlexSys, GUI svn.r5506)
;
_cell_angle_alpha 90
_cell_angle_beta 93.389(2)
_cell_angle_gamma 90
_cell_formula_units_Z 2
_cell_length_a 15.2780(5)
_cell_length_b 9.6009(3)
_cell_length_c 19.5396(6)
_cell_measurement_reflns_used 9539
_cell_measurement_temperature 110.0
_cell_measurement_theta_max 27.485
_cell_measurement_theta_min 2.671
_cell_volume 2861.11(16)
_computing_cell_refinement 'SAINT V8.38 Bruker AXS Inc., Madison, WI, USA.'
_computing_data_reduction 'SAINT V8.38 Bruker AXS Inc., Madison, WI, USA.'
_computing_molecular_graphics 'Olex2 (Dolomanov et al., 2009)'
_computing_publication_material 'Olex2 (Dolomanov et al., 2009)'
_computing_structure_refinement 'ShelXL (Sheldrick, 2015)'
_computing_structure_solution 'ShelXT (Sheldrick, 2015)'
_diffrn_ambient_temperature 110.0
_diffrn_measured_fraction_theta_full 0.999
_diffrn_measured_fraction_theta_max 0.999
_diffrn_measurement_device_type 'Bruker APEX-II CCD'
_diffrn_measurement_method '\f and \w scans'
_diffrn_radiation_type MoK\a
_diffrn_radiation_wavelength 0.71073
_diffrn_reflns_av_R_equivalents 0.0837
_diffrn_reflns_av_unetI/netI 0.0197
_diffrn_reflns_Laue_measured_fraction_full 0.999
_diffrn_reflns_Laue_measured_fraction_max 0.999
_diffrn_reflns_limit_h_max 19
_diffrn_reflns_limit_h_min -19
_diffrn_reflns_limit_k_max 12
_diffrn_reflns_limit_k_min -12
_diffrn_reflns_limit_l_max 25
_diffrn_reflns_limit_l_min -25
_diffrn_reflns_number 215669
_diffrn_reflns_point_group_measured_fraction_full 0.999
_diffrn_reflns_point_group_measured_fraction_max 0.999
_diffrn_reflns_theta_full 25.242
_diffrn_reflns_theta_max 27.484
_diffrn_reflns_theta_min 1.646
_diffrn_standards_number 0
_exptl_absorpt_coefficient_mu 0.763
_exptl_absorpt_correction_T_max 0.4246
_exptl_absorpt_correction_T_min 0.3703
_exptl_absorpt_correction_type multi-scan
_exptl_absorpt_process_details
'SADABS-2016/2 (Bruker,2016/2) was used for absorption correction. wR2(int) was 0.1368 before and 0.0663 after correction. The Ratio of minimum to maximum transmission is 0.8721. The \l/2 correction factor is Not present.'
_exptl_crystal_colour colourless
_exptl_crystal_colour_primary colourless
_exptl_crystal_density_diffrn 1.385
_exptl_crystal_description block
_exptl_crystal_F_000 1236
_exptl_crystal_size_max 0.152
_exptl_crystal_size_mid 0.083
_exptl_crystal_size_min 0.042
_refine_diff_density_max 0.370
_refine_diff_density_min -0.408
_refine_diff_density_rms 0.059
_refine_ls_extinction_method none
_refine_ls_goodness_of_fit_ref 1.069
_refine_ls_hydrogen_treatment constr
_refine_ls_matrix_type full
_refine_ls_number_parameters 401
_refine_ls_number_reflns 6562
_refine_ls_number_restraints 373
_refine_ls_restrained_S_all 1.053
_refine_ls_R_factor_all 0.0272
_refine_ls_R_factor_gt 0.0213
_refine_ls_shift/su_max 0.004
_refine_ls_shift/su_mean 0.000
_refine_ls_structure_factor_coef Fsqd
_refine_ls_weighting_details 'w=1/[\s^2^(Fo^2^)+(0.0170P)^2^+2.1915P] where P=(Fo^2^+2Fc^2^)/3'
_refine_ls_weighting_scheme calc
_refine_ls_wR_factor_gt 0.0483
_refine_ls_wR_factor_ref 0.0509
_reflns_Friedel_coverage 0.000
_reflns_number_gt 5790
_reflns_number_total 6562
_reflns_threshold_expression 'I > 2\s(I)'
_cod_data_source_file ja0c09344_si_002.cif
_cod_data_source_block 7
_cod_depositor_comments 'Adding full bibliography for 4135382--4135384.cif.'
_cod_database_code 4135384
_shelx_shelxl_version_number 2018/3
_shelx_space_group_comment
;
The symmetry employed for this shelxl refinement is uniquely defined
by the following loop, which should always be used as a source of
symmetry information in preference to the above space-group names.
They are only intended as comments.
;
_shelx_estimated_absorpt_t_max 0.969
_shelx_estimated_absorpt_t_min 0.893
_olex2_refinement_description
;
1. Fixed Uiso
 At 1.2 times of:
  All C(H) groups
 At 1.5 times of:
  All C(H,H,H) groups
2. Restrained distances
 C7T-C1T = C7S-C1S
 1.52 with sigma of 0.01
 C1S-C6S \\sim C6S-C5S \\sim C5S-C4S \\sim C4S-C3S \\sim C3S-C2S \\sim C2S-C1S
 with sigma of 0.02
 C1S-C3S \\sim C1S-C5S \\sim C2S-C4S \\sim C6S-C2S \\sim C5S-C3S \\sim C6S-C4S
 with sigma of 0.04
 C7S-C2S \\sim C7S-C6S
 with sigma of 0.04
 C1T-C2T \\sim C2T-C3T \\sim C3T-C4T \\sim C4T-C5T \\sim C5T-C6T \\sim C6T-C1T
 with sigma of 0.02
 C1T-C5T \\sim C1T-C3T \\sim C6T-C4T \\sim C2T-C6T \\sim C3T-C5T \\sim C2T-C4T
 with sigma of 0.04
 C7T-C6T \\sim C7T-C2T
 with sigma of 0.04
 C7T-C1T \\sim C7S-C1S
 with sigma of 0.005
3. Restrained planarity
 C1S, C2S, C3S, C4S, C5S, C6S, C7S
 with sigma of 0.1
 C1T, C2T, C3T, C4T, C5T, C6T, C7T
 with sigma of 0.1
4. Uiso/Uaniso restraints and constraints
C1S \\sim C2S \\sim C3S \\sim C4S \\sim C5S \\sim C6S \\sim C7S: within 2A with
sigma of 0.04 and sigma for terminal atoms of 0.08
C1T \\sim C2T \\sim C3T \\sim C4T \\sim C5T \\sim C6T \\sim C7T: within 2A with
sigma of 0.04 and sigma for terminal atoms of 0.08
C1T \\sim C2T \\sim C3T \\sim C4T \\sim C5T \\sim C6T \\sim C7T \\sim C1S \\sim
C2S \\sim C3S \\sim C4S \\sim C5S \\sim C6S \\sim C7S: within 2A with sigma of
0.005 and sigma for terminal atoms of 0.01
Uanis(C1T) = Uanis(C3S)
5. Rigid body (RIGU) restrains
 C1T, C2T, C3T, C4T, C5T, C6T, C7T, C1S, C2S, C3S, C4S, C5S, C6S, C7S
 with sigma for 1-2 distances of 0.005 and sigma for 1-3 distances of 0.005
6. Others
 Fixed Sof: C1T(0.25) C2T(0.25) H2T(0.25) C3T(0.25) H3T(0.25) C4T(0.25)
 H4T(0.25) C5T(0.25) H5T(0.25) C6T(0.25) H6T(0.25) C7T(0.25) H7TA(0.25)
 H7TB(0.25) H7TC(0.25) C1S(0.25) C2S(0.25) H2S(0.25) C3S(0.25) H3S(0.25)
 C4S(0.25) H4S(0.25) C5S(0.25) H5S(0.25) C6S(0.25) H6S(0.25) C7S(0.25)
 H7SA(0.25) H7SB(0.25) H7SC(0.25)
7.a Ternary CH refined with riding coordinates:
 C11(H11), C14(H14), C17(H17), C20(H20)
7.b Aromatic/amide H refined with riding coordinates:
 C3(H3), C4(H4), C5(H5), C7(H7), C8(H8), C9(H9), C2T(H2T), C3T(H3T), C4T(H4T),
 C5T(H5T), C6T(H6T), C2S(H2S), C3S(H3S), C4S(H4S), C5S(H5S), C6S(H6S)
7.c Idealised Me refined as rotating group:
 C12(H12A,H12B,H12C), C13(H13A,H13B,H13C), C15(H15A,H15B,H15C), C16(H16A,H16B,
 H16C), C18(H18A,H18B,H18C), C19(H19A,H19B,H19C), C21(H21A,H21B,H21C), C22(H22A,
 H22B,H22C), C7T(H7TA,H7TB,H7TC), C7S(H7SA,H7SB,H7SC)
;
_olex2_submission_special_instructions 'No special instructions were received'

loop_
_space_group_symop_operation_xyz
'x, y, z'
'-x+1/2, y+1/2, -z+1/2'
'-x, -y, -z'
'x-1/2, -y-1/2, z-1/2'

loop_
_atom_site_label
_atom_site_type_symbol
_atom_site_fract_x
_atom_site_fract_y
_atom_site_fract_z
_atom_site_U_iso_or_equiv
_atom_site_adp_type
_atom_site_occupancy
_atom_site_site_symmetry_order
_atom_site_calc_flag
_atom_site_refinement_flags_posn
_atom_site_refinement_flags_adp
_atom_site_refinement_flags_occupancy
_atom_site_disorder_assembly
_atom_site_disorder_group
Rh1 Rh 0.54243(2) 0.74248(2) 0.41232(2) 0.01147(4) Uani 1 1 d . . . . .
P1 P 0.56873(3) 0.27540(4) 0.67646(2) 0.01550(8) Uani 1 1 d . . . . .
P2 P 0.30835(3) 0.29127(4) 0.61005(2) 0.01321(8) Uani 1 1 d . . . . .
Al1 Al 0.45418(3) 0.50569(5) 0.61020(2) 0.01303(9) Uani 1 1 d . . . . .
O1 O 0.50976(8) 0.62981(11) 0.55266(6) 0.0179(2) Uani 1 1 d . . . . .
O2 O 0.53193(9) 1.06156(13) 0.39916(8) 0.0351(3) Uani 1 1 d . . . . .
N1 N 0.51875(9) 0.54495(14) 0.69133(7) 0.0162(3) Uani 1 1 d . . . . .
N2 N 0.34025(9) 0.57008(13) 0.60010(7) 0.0148(3) Uani 1 1 d . . . . .
C1 C 0.53874(11) 0.94407(18) 0.40564(9) 0.0210(3) Uani 1 1 d . . . . .
C2 C 0.52061(10) 0.67879(15) 0.49720(8) 0.0141(3) Uani 1 1 d . . . . .
C3 C 0.53922(11) 0.66570(18) 0.72601(8) 0.0205(3) Uani 1 1 d . . . . .
H3 H 0.513412 0.754005 0.716125 0.025 Uiso 1 1 calc R . . . .
C4 C 0.60249(12) 0.6401(2) 0.77711(9) 0.0259(4) Uani 1 1 d . . . . .
H4 H 0.627424 0.706154 0.808766 0.031 Uiso 1 1 calc R . . . .
C5 C 0.62372(11) 0.4972(2) 0.77394(9) 0.0244(4) Uani 1 1 d . . . . .
H5 H 0.666066 0.449315 0.802689 0.029 Uiso 1 1 calc R . . . .
C6 C 0.57113(10) 0.44007(18) 0.72101(8) 0.0177(3) Uani 1 1 d . . . . .
C7 C 0.29958(11) 0.69662(17) 0.59057(8) 0.0189(3) Uani 1 1 d . . . . .
H7 H 0.328764 0.783972 0.590246 0.023 Uiso 1 1 calc R . . . .
C8 C 0.21084(11) 0.67850(17) 0.58159(9) 0.0219(3) Uani 1 1 d . . . . .
H8 H 0.168169 0.749640 0.573902 0.026 Uiso 1 1 calc R . . . .
C9 C 0.19462(11) 0.53393(17) 0.58592(9) 0.0208(3) Uani 1 1 d . . . . .
H9 H 0.138948 0.489636 0.581944 0.025 Uiso 1 1 calc R . . . .
C10 C 0.27474(10) 0.46929(16) 0.59700(8) 0.0152(3) Uani 1 1 d . . . . .
C11 C 0.67988(11) 0.27099(19) 0.64246(8) 0.0209(3) Uani 1 1 d . . . . .
H11 H 0.723782 0.276878 0.682393 0.025 Uiso 1 1 calc R . . . .
C12 C 0.69393(12) 0.3967(2) 0.59630(9) 0.0250(4) Uani 1 1 d . . . . .
H12A H 0.652826 0.392041 0.555914 0.037 Uiso 1 1 calc GR . . . .
H12B H 0.754191 0.395967 0.581680 0.037 Uiso 1 1 calc GR . . . .
H12C H 0.683772 0.482614 0.621718 0.037 Uiso 1 1 calc GR . . . .
C13 C 0.69616(12) 0.1348(2) 0.60464(10) 0.0283(4) Uani 1 1 d . . . . .
H13A H 0.690028 0.056090 0.635940 0.042 Uiso 1 1 calc GR . . . .
H13B H 0.755543 0.135382 0.588224 0.042 Uiso 1 1 calc GR . . . .
H13C H 0.653353 0.125622 0.565534 0.042 Uiso 1 1 calc GR . . . .
C14 C 0.57430(12) 0.13335(19) 0.74127(9) 0.0232(4) Uani 1 1 d . . . . .
H14 H 0.581749 0.044988 0.715147 0.028 Uiso 1 1 calc R . . . .
C15 C 0.65130(14) 0.1397(2) 0.79475(10) 0.0356(5) Uani 1 1 d . . . . .
H15A H 0.706268 0.147337 0.771582 0.053 Uiso 1 1 calc GR . . . .
H15B H 0.652308 0.054835 0.822644 0.053 Uiso 1 1 calc GR . . . .
H15C H 0.644718 0.221034 0.824313 0.053 Uiso 1 1 calc GR . . . .
C16 C 0.48840(13) 0.1183(2) 0.77643(11) 0.0368(5) Uani 1 1 d . . . . .
H16A H 0.478325 0.201962 0.803587 0.055 Uiso 1 1 calc GR . . . .
H16B H 0.491609 0.036690 0.806606 0.055 Uiso 1 1 calc GR . . . .
H16C H 0.440009 0.106511 0.741701 0.055 Uiso 1 1 calc GR . . . .
C17 C 0.23053(11) 0.19827(16) 0.54999(8) 0.0174(3) Uani 1 1 d . . . . .
H17 H 0.170040 0.229135 0.559838 0.021 Uiso 1 1 calc R . . . .
C18 C 0.24503(12) 0.23570(19) 0.47552(9) 0.0246(4) Uani 1 1 d . . . . .
H18A H 0.239788 0.336728 0.469418 0.037 Uiso 1 1 calc GR . . . .
H18B H 0.200887 0.188765 0.445252 0.037 Uiso 1 1 calc GR . . . .
H18C H 0.303704 0.205605 0.464116 0.037 Uiso 1 1 calc GR . . . .
C19 C 0.23491(12) 0.04104(17) 0.56047(9) 0.0217(3) Uani 1 1 d . . . . .
H19A H 0.291613 0.006258 0.546823 0.033 Uiso 1 1 calc GR . . . .
H19B H 0.187593 -0.003656 0.532414 0.033 Uiso 1 1 calc GR . . . .
H19C H 0.228341 0.019421 0.608915 0.033 Uiso 1 1 calc GR . . . .
C20 C 0.27118(11) 0.25160(17) 0.69686(8) 0.0183(3) Uani 1 1 d . . . . .
H20 H 0.295300 0.158243 0.710643 0.022 Uiso 1 1 calc R . . . .
C21 C 0.31163(13) 0.35909(19) 0.74745(9) 0.0253(4) Uani 1 1 d . . . . .
H21A H 0.374687 0.366534 0.741428 0.038 Uiso 1 1 calc GR . . . .
H21B H 0.302219 0.329532 0.794452 0.038 Uiso 1 1 calc GR . . . .
H21C H 0.283840 0.449888 0.738785 0.038 Uiso 1 1 calc GR . . . .
C22 C 0.17162(12) 0.24615(19) 0.70249(10) 0.0262(4) Uani 1 1 d . . . . .
H22A H 0.145822 0.335659 0.688028 0.039 Uiso 1 1 calc GR . . . .
H22B H 0.158536 0.227447 0.750117 0.039 Uiso 1 1 calc GR . . . .
H22C H 0.146820 0.171865 0.672904 0.039 Uiso 1 1 calc GR . . . .
C1T C -0.0031(10) -0.1462(10) 0.5195(6) 0.0307(12) Uani 0.25 1 d D U P A -2
C2T C 0.0093(10) -0.0893(16) 0.4543(6) 0.0308(15) Uani 0.25 1 d D U P A -2
H2T H 0.015366 -0.151560 0.417098 0.037 Uiso 0.25 1 calc R . P A -2
C3T C 0.0132(11) 0.0526(16) 0.4415(7) 0.0302(15) Uani 0.25 1 d D U P A -2
H3T H 0.023414 0.087875 0.397265 0.036 Uiso 0.25 1 calc R . P A -2
C4T C 0.0016(10) 0.1401(13) 0.4965(8) 0.0293(15) Uani 0.25 1 d D U P A -2
H4T H -0.000344 0.237923 0.489380 0.035 Uiso 0.25 1 calc R . P A -2
C5T C -0.0072(10) 0.0892(15) 0.5601(7) 0.0296(15) Uani 0.25 1 d D U P A -2
H5T H -0.013065 0.151958 0.597110 0.036 Uiso 0.25 1 calc R . P A -2
C6T C -0.0078(12) -0.0509(15) 0.5723(6) 0.0306(16) Uani 0.25 1 d D U P A -2
H6T H -0.011431 -0.083531 0.617912 0.037 Uiso 0.25 1 calc R . P A -2
C7T C -0.0103(6) -0.3063(9) 0.5221(5) 0.047(2) Uani 0.25 1 d D U P A -2
H7TA H -0.072126 -0.333576 0.516860 0.071 Uiso 0.25 1 calc GR . P A -2
H7TB H 0.015214 -0.340077 0.566179 0.071 Uiso 0.25 1 calc GR . P A -2
H7TC H 0.021495 -0.346885 0.484782 0.071 Uiso 0.25 1 calc GR . P A -2
C1S C -0.0127(11) 0.1463(11) 0.5230(7) 0.0284(15) Uani 0.25 1 d D U P B -1
C2S C -0.0153(11) 0.0266(15) 0.5640(8) 0.0282(15) Uani 0.25 1 d D U P B -1
H2S H -0.023848 0.036542 0.611459 0.034 Uiso 0.25 1 calc R . P B -1
C3S C -0.0056(12) -0.1064(15) 0.5371(9) 0.0307(12) Uani 0.25 1 d D U P B -1
H3S H -0.007608 -0.184548 0.566785 0.037 Uiso 0.25 1 calc R . P B -1
C4S C 0.0069(13) -0.1281(13) 0.4677(9) 0.0305(16) Uani 0.25 1 d D U P B -1
H4S H 0.013873 -0.218947 0.449520 0.037 Uiso 0.25 1 calc R . P B -1
C5S C 0.0086(11) -0.0101(14) 0.4264(8) 0.0279(17) Uani 0.25 1 d D U P B -1
H5S H 0.016678 -0.020379 0.378839 0.034 Uiso 0.25 1 calc R . P B -1
C6S C -0.0014(11) 0.1237(14) 0.4536(7) 0.0271(16) Uani 0.25 1 d D U P B -1
H6S H -0.000418 0.201674 0.423743 0.033 Uiso 0.25 1 calc R . P B -1
C7S C -0.0253(5) 0.2892(8) 0.5568(4) 0.0326(15) Uani 0.25 1 d D U P B -1
H7SA H -0.087865 0.312446 0.554936 0.049 Uiso 0.25 1 calc GR . P B -1
H7SB H 0.006475 0.360402 0.532270 0.049 Uiso 0.25 1 calc GR . P B -1
H7SC H -0.002570 0.285779 0.604746 0.049 Uiso 0.25 1 calc GR . P B -1

loop_
_atom_site_aniso_label
_atom_site_aniso_U_11
_atom_site_aniso_U_22
_atom_site_aniso_U_33
_atom_site_aniso_U_23
_atom_site_aniso_U_13
_atom_site_aniso_U_12
Rh1 0.01239(6) 0.01066(6) 0.01142(6) 0.00045(4) 0.00123(4) -0.00010(4)
P1 0.01475(19) 0.0191(2) 0.01255(18) 0.00101(15) 0.00015(14) 0.00142(15)
P2 0.01380(19) 0.01040(17) 0.01561(19) 0.00111(14) 0.00246(15) -0.00044(14)
Al1 0.0153(2) 0.0120(2) 0.0118(2) -0.00012(16) 0.00092(17) -0.00138(17)
O1 0.0251(6) 0.0157(5) 0.0134(5) -0.0006(4) 0.0047(5) -0.0048(5)
O2 0.0343(8) 0.0148(6) 0.0551(9) 0.0028(6) -0.0075(7) 0.0015(5)
N1 0.0175(7) 0.0181(7) 0.0131(6) -0.0017(5) 0.0022(5) -0.0019(5)
N2 0.0182(7) 0.0111(6) 0.0152(6) 0.0005(5) 0.0015(5) -0.0008(5)
C1 0.0172(8) 0.0194(8) 0.0258(9) -0.0001(7) -0.0018(7) -0.0002(6)
C2 0.0136(7) 0.0121(7) 0.0167(7) -0.0029(6) 0.0007(6) -0.0013(6)
C3 0.0217(8) 0.0215(8) 0.0187(8) -0.0050(6) 0.0034(6) -0.0052(7)
C4 0.0229(9) 0.0332(10) 0.0213(9) -0.0099(7) -0.0004(7) -0.0064(7)
C5 0.0193(8) 0.0346(10) 0.0188(8) -0.0046(7) -0.0032(7) 0.0008(7)
C6 0.0155(8) 0.0240(8) 0.0138(7) -0.0017(6) 0.0028(6) -0.0008(6)
C7 0.0239(9) 0.0114(7) 0.0216(8) 0.0002(6) 0.0019(7) 0.0006(6)
C8 0.0222(9) 0.0156(8) 0.0277(9) 0.0011(7) 0.0009(7) 0.0042(7)
C9 0.0165(8) 0.0166(8) 0.0294(9) 0.0008(7) 0.0026(7) 0.0009(6)
C10 0.0161(8) 0.0125(7) 0.0172(7) 0.0004(6) 0.0021(6) -0.0014(6)
C11 0.0139(7) 0.0320(9) 0.0166(8) -0.0025(7) 0.0001(6) 0.0018(7)
C12 0.0176(8) 0.0348(10) 0.0229(9) -0.0028(7) 0.0048(7) -0.0053(7)
C13 0.0225(9) 0.0347(10) 0.0278(10) -0.0058(8) 0.0029(7) 0.0082(8)
C14 0.0241(9) 0.0263(9) 0.0188(8) 0.0065(7) -0.0012(7) 0.0040(7)
C15 0.0321(11) 0.0483(13) 0.0253(10) 0.0140(9) -0.0074(8) 0.0034(9)
C16 0.0293(11) 0.0506(13) 0.0308(10) 0.0222(9) 0.0034(8) 0.0020(9)
C17 0.0163(8) 0.0135(7) 0.0221(8) 0.0000(6) -0.0005(6) -0.0018(6)
C18 0.0284(9) 0.0240(9) 0.0205(8) 0.0012(7) -0.0046(7) -0.0063(7)
C19 0.0237(9) 0.0143(8) 0.0267(9) -0.0001(6) -0.0020(7) -0.0027(6)
C20 0.0198(8) 0.0172(8) 0.0185(8) 0.0027(6) 0.0068(6) 0.0000(6)
C21 0.0338(10) 0.0247(9) 0.0180(8) -0.0009(7) 0.0076(7) -0.0018(8)
C22 0.0210(9) 0.0289(9) 0.0299(9) 0.0048(8) 0.0125(7) 0.0008(7)
C1T 0.0215(17) 0.048(2) 0.023(3) -0.002(2) 0.000(2) 0.0004(18)
C2T 0.023(2) 0.049(3) 0.020(3) -0.002(3) 0.001(3) 0.001(2)
C3T 0.022(2) 0.050(3) 0.019(3) 0.001(3) -0.001(3) 0.000(2)
C4T 0.020(2) 0.047(2) 0.020(3) 0.002(3) -0.002(3) 0.000(2)
C5T 0.022(2) 0.049(3) 0.018(3) -0.002(3) -0.001(2) 0.002(2)
C6T 0.022(3) 0.050(3) 0.020(3) 0.005(3) -0.001(3) 0.001(3)
C7T 0.037(4) 0.054(4) 0.050(5) 0.002(4) -0.006(4) 0.003(4)
C1S 0.019(2) 0.046(3) 0.019(3) -0.001(3) -0.002(3) 0.001(2)
C2S 0.020(2) 0.045(3) 0.020(3) -0.001(3) 0.000(2) -0.001(2)
C3S 0.0215(17) 0.048(2) 0.023(3) -0.002(2) 0.000(2) 0.0004(18)
C4S 0.022(2) 0.047(3) 0.022(3) -0.002(3) 0.000(3) 0.000(2)
C5S 0.020(3) 0.045(3) 0.018(3) -0.006(3) 0.000(3) -0.002(3)
C6S 0.018(3) 0.047(3) 0.016(3) -0.004(3) 0.000(3) 0.000(3)
C7S 0.024(3) 0.040(3) 0.034(3) -0.004(3) -0.005(3) -0.002(3)

loop_
_atom_type_symbol
_atom_type_description
_atom_type_scat_dispersion_real
_atom_type_scat_dispersion_imag
_atom_type_scat_source
C C 0.0033 0.0016 'International Tables Vol C Tables 4.2.6.8 and 6.1.1.4'
H H 0.0000 0.0000 'International Tables Vol C Tables 4.2.6.8 and 6.1.1.4'
Al Al 0.0645 0.0514 'International Tables Vol C Tables 4.2.6.8 and 6.1.1.4'
N N 0.0061 0.0033 'International Tables Vol C Tables 4.2.6.8 and 6.1.1.4'
O O 0.0106 0.0060 'International Tables Vol C Tables 4.2.6.8 and 6.1.1.4'
P P 0.1023 0.0942 'International Tables Vol C Tables 4.2.6.8 and 6.1.1.4'
Rh Rh -1.1178 0.9187 'International Tables Vol C Tables 4.2.6.8 and 6.1.1.4'

loop_
_geom_angle_atom_site_label_1
_geom_angle_atom_site_label_2
_geom_angle_atom_site_label_3
_geom_angle
_geom_angle_site_symmetry_1
_geom_angle_site_symmetry_3
_geom_angle_publ_flag
P1 Rh1 P2 120.849(15) 3_666 3_666 ?
P1 Rh1 Al1 79.476(15) 3_666 3_666 ?
P2 Rh1 Al1 78.516(15) 3_666 3_666 ?
C1 Rh1 P1 90.36(5) . 3_666 ?
C1 Rh1 P2 98.54(5) . 3_666 ?
C1 Rh1 Al1 165.70(5) . 3_666 ?
C2 Rh1 P1 118.91(5) . 3_666 ?
C2 Rh1 P2 110.67(5) . 3_666 ?
C2 Rh1 Al1 80.90(5) . 3_666 ?
C2 Rh1 C1 113.02(7) . . ?
C6 P1 Rh1 114.29(6) . 3_666 ?
C6 P1 C11 101.50(8) . . ?
C6 P1 C14 108.39(8) . . ?
C11 P1 Rh1 111.59(5) . 3_666 ?
C14 P1 Rh1 116.68(6) . 3_666 ?
C14 P1 C11 102.74(8) . . ?
C10 P2 Rh1 111.94(5) . 3_666 ?
C10 P2 C17 101.61(7) . . ?
C10 P2 C20 102.94(7) . . ?
C17 P2 Rh1 113.97(5) . 3_666 ?
C17 P2 C20 105.09(7) . . ?
C20 P2 Rh1 119.30(6) . 3_666 ?
O1 Al1 Rh1 120.02(4) . 3_666 ?
N1 Al1 Rh1 109.80(5) . 3_666 ?
N1 Al1 O1 98.42(6) . . ?
N2 Al1 Rh1 109.87(4) . 3_666 ?
N2 Al1 O1 100.40(6) . . ?
N2 Al1 N1 118.26(6) . . ?
C2 O1 Al1 151.72(11) . . ?
C3 N1 Al1 133.54(12) . . ?
C3 N1 C6 107.31(13) . . ?
C6 N1 Al1 118.21(11) . . ?
C7 N2 Al1 136.66(11) . . ?
C7 N2 C10 106.92(13) . . ?
C10 N2 Al1 116.30(10) . . ?
O2 C1 Rh1 175.74(16) . . ?
O1 C2 Rh1 175.85(13) . . ?
N1 C3 H3 125.1 . . ?
N1 C3 C4 109.82(16) . . ?
C4 C3 H3 125.1 . . ?
C3 C4 H4 126.4 . . ?
C3 C4 C5 107.26(15) . . ?
C5 C4 H4 126.4 . . ?
C4 C5 H5 126.5 . . ?
C6 C5 C4 107.03(16) . . ?
C6 C5 H5 126.5 . . ?
N1 C6 P1 116.00(11) . . ?
C5 C6 P1 134.57(14) . . ?
C5 C6 N1 108.58(15) . . ?
N2 C7 H7 125.0 . . ?
C8 C7 N2 110.01(14) . . ?
C8 C7 H7 125.0 . . ?
C7 C8 H8 126.5 . . ?
C7 C8 C9 107.05(15) . . ?
C9 C8 H8 126.5 . . ?
C8 C9 H9 126.4 . . ?
C10 C9 C8 107.12(15) . . ?
C10 C9 H9 126.4 . . ?
N2 C10 P2 117.14(11) . . ?
C9 C10 P2 133.93(13) . . ?
C9 C10 N2 108.89(14) . . ?
P1 C11 H11 107.7 . . ?
C12 C11 P1 110.83(12) . . ?
C12 C11 H11 107.7 . . ?
C12 C11 C13 110.92(14) . . ?
C13 C11 P1 111.72(12) . . ?
C13 C11 H11 107.7 . . ?
C11 C12 H12A 109.5 . . ?
C11 C12 H12B 109.5 . . ?
C11 C12 H12C 109.5 . . ?
H12A C12 H12B 109.5 . . ?
H12A C12 H12C 109.5 . . ?
H12B C12 H12C 109.5 . . ?
C11 C13 H13A 109.5 . . ?
C11 C13 H13B 109.5 . . ?
C11 C13 H13C 109.5 . . ?
H13A C13 H13B 109.5 . . ?
H13A C13 H13C 109.5 . . ?
H13B C13 H13C 109.5 . . ?
P1 C14 H14 106.1 . . ?
C15 C14 P1 116.02(13) . . ?
C15 C14 H14 106.1 . . ?
C16 C14 P1 111.76(12) . . ?
C16 C14 H14 106.1 . . ?
C16 C14 C15 110.14(16) . . ?
C14 C15 H15A 109.5 . . ?
C14 C15 H15B 109.5 . . ?
C14 C15 H15C 109.5 . . ?
H15A C15 H15B 109.5 . . ?
H15A C15 H15C 109.5 . . ?
H15B C15 H15C 109.5 . . ?
C14 C16 H16A 109.5 . . ?
C14 C16 H16B 109.5 . . ?
C14 C16 H16C 109.5 . . ?
H16A C16 H16B 109.5 . . ?
H16A C16 H16C 109.5 . . ?
H16B C16 H16C 109.5 . . ?
P2 C17 H17 107.5 . . ?
C18 C17 P2 111.52(11) . . ?
C18 C17 H17 107.5 . . ?
C19 C17 P2 111.79(11) . . ?
C19 C17 H17 107.5 . . ?
C19 C17 C18 110.69(14) . . ?
C17 C18 H18A 109.5 . . ?
C17 C18 H18B 109.5 . . ?
C17 C18 H18C 109.5 . . ?
H18A C18 H18B 109.5 . . ?
H18A C18 H18C 109.5 . . ?
H18B C18 H18C 109.5 . . ?
C17 C19 H19A 109.5 . . ?
C17 C19 H19B 109.5 . . ?
C17 C19 H19C 109.5 . . ?
H19A C19 H19B 109.5 . . ?
H19A C19 H19C 109.5 . . ?
H19B C19 H19C 109.5 . . ?
P2 C20 H20 107.6 . . ?
C21 C20 P2 108.48(11) . . ?
C21 C20 H20 107.6 . . ?
C22 C20 P2 115.48(12) . . ?
C22 C20 H20 107.6 . . ?
C22 C20 C21 109.92(14) . . ?
C20 C21 H21A 109.5 . . ?
C20 C21 H21B 109.5 . . ?
C20 C21 H21C 109.5 . . ?
H21A C21 H21B 109.5 . . ?
H21A C21 H21C 109.5 . . ?
H21B C21 H21C 109.5 . . ?
C20 C22 H22A 109.5 . . ?
C20 C22 H22B 109.5 . . ?
C20 C22 H22C 109.5 . . ?
H22A C22 H22B 109.5 . . ?
H22A C22 H22C 109.5 . . ?
H22B C22 H22C 109.5 . . ?
C2T C1T C7T 115.4(10) . . ?
C6T C1T C2T 115.7(9) . . ?
C6T C1T C7T 128.9(10) . . ?
C1T C2T H2T 118.2 . . ?
C3T C2T C1T 123.6(9) . . ?
C3T C2T H2T 118.2 . . ?
C2T C3T H3T 121.7 . . ?
C4T C3T C2T 116.6(9) . . ?
C4T C3T H3T 121.7 . . ?
C3T C4T H4T 119.3 . . ?
C5T C4T C3T 121.3(10) . . ?
C5T C4T H4T 119.3 . . ?
C4T C5T H5T 119.4 . . ?
C4T C5T C6T 121.3(10) . . ?
C6T C5T H5T 119.4 . . ?
C1T C6T H6T 119.3 . . ?
C5T C6T C1T 121.3(10) . . ?
C5T C6T H6T 119.3 . . ?
C1T C7T H7TA 109.5 . . ?
C1T C7T H7TB 109.5 . . ?
C1T C7T H7TC 109.5 . . ?
H7TA C7T H7TB 109.5 . . ?
H7TA C7T H7TC 109.5 . . ?
H7TB C7T H7TC 109.5 . . ?
C2S C1S C7S 118.5(9) . . ?
C6S C1S C2S 115.9(9) . . ?
C6S C1S C7S 125.6(10) . . ?
C1S C2S H2S 119.0 . . ?
C3S C2S C1S 122.0(9) . . ?
C3S C2S H2S 119.0 . . ?
C2S C3S H3S 119.1 . . ?
C2S C3S C4S 121.8(10) . . ?
C4S C3S H3S 119.1 . . ?
C3S C4S H4S 121.6 . . ?
C5S C4S C3S 116.7(10) . . ?
C5S C4S H4S 121.6 . . ?
C4S C5S H5S 119.3 . . ?
C4S C5S C6S 121.3(10) . . ?
C6S C5S H5S 119.3 . . ?
C1S C6S C5S 122.3(9) . . ?
C1S C6S H6S 118.9 . . ?
C5S C6S H6S 118.9 . . ?
C1S C7S H7SA 109.5 . . ?
C1S C7S H7SB 109.5 . . ?
C1S C7S H7SC 109.5 . . ?
H7SA C7S H7SB 109.5 . . ?
H7SA C7S H7SC 109.5 . . ?
H7SB C7S H7SC 109.5 . . ?

loop_
_geom_bond_atom_site_label_1
_geom_bond_atom_site_label_2
_geom_bond_distance
_geom_bond_site_symmetry_2
_geom_bond_publ_flag
Rh1 P1 2.3612(4) 3_666 ?
Rh1 P2 2.3689(4) 3_666 ?
Rh1 Al1 2.4240(5) 3_666 ?
Rh1 C1 1.9405(17) . ?
Rh1 C2 1.8168(16) . ?
P1 C6 1.8040(17) . ?
P1 C11 1.8601(17) . ?
P1 C14 1.8596(17) . ?
P2 C10 1.7985(16) . ?
P2 C17 1.8503(16) . ?
P2 C20 1.8598(16) . ?
Al1 O1 1.8756(12) . ?
Al1 N1 1.8556(14) . ?
Al1 N2 1.8466(14) . ?
O1 C2 1.2018(19) . ?
O2 C1 1.139(2) . ?
N1 C3 1.370(2) . ?
N1 C6 1.391(2) . ?
N2 C7 1.372(2) . ?
N2 C10 1.391(2) . ?
C3 H3 0.9500 . ?
C3 C4 1.370(3) . ?
C4 H4 0.9500 . ?
C4 C5 1.412(3) . ?
C5 H5 0.9500 . ?
C5 C6 1.385(2) . ?
C7 H7 0.9500 . ?
C7 C8 1.368(2) . ?
C8 H8 0.9500 . ?
C8 C9 1.413(2) . ?
C9 H9 0.9500 . ?
C9 C10 1.378(2) . ?
C11 H11 1.0000 . ?
C11 C12 1.529(2) . ?
C11 C13 1.530(2) . ?
C12 H12A 0.9800 . ?
C12 H12B 0.9800 . ?
C12 H12C 0.9800 . ?
C13 H13A 0.9800 . ?
C13 H13B 0.9800 . ?
C13 H13C 0.9800 . ?
C14 H14 1.0000 . ?
C14 C15 1.528(3) . ?
C14 C16 1.524(3) . ?
C15 H15A 0.9800 . ?
C15 H15B 0.9800 . ?
C15 H15C 0.9800 . ?
C16 H16A 0.9800 . ?
C16 H16B 0.9800 . ?
C16 H16C 0.9800 . ?
C17 H17 1.0000 . ?
C17 C18 1.528(2) . ?
C17 C19 1.524(2) . ?
C18 H18A 0.9800 . ?
C18 H18B 0.9800 . ?
C18 H18C 0.9800 . ?
C19 H19A 0.9800 . ?
C19 H19B 0.9800 . ?
C19 H19C 0.9800 . ?
C20 H20 1.0000 . ?
C20 C21 1.533(2) . ?
C20 C22 1.532(2) . ?
C21 H21A 0.9800 . ?
C21 H21B 0.9800 . ?
C21 H21C 0.9800 . ?
C22 H22A 0.9800 . ?
C22 H22B 0.9800 . ?
C22 H22C 0.9800 . ?
C1T C2T 1.409(11) . ?
C1T C6T 1.383(11) . ?
C1T C7T 1.542(7) . ?
C2T H2T 0.9500 . ?
C2T C3T 1.387(11) . ?
C3T H3T 0.9500 . ?
C3T C4T 1.384(11) . ?
C4T H4T 0.9500 . ?
C4T C5T 1.348(10) . ?
C5T H5T 0.9500 . ?
C5T C6T 1.366(11) . ?
C6T H6T 0.9500 . ?
C7T H7TA 0.9800 . ?
C7T H7TB 0.9800 . ?
C7T H7TC 0.9800 . ?
C1S C2S 1.402(11) . ?
C1S C6S 1.394(10) . ?
C1S C7S 1.540(7) . ?
C2S H2S 0.9500 . ?
C2S C3S 1.391(11) . ?
C3S H3S 0.9500 . ?
C3S C4S 1.396(11) . ?
C4S H4S 0.9500 . ?
C4S C5S 1.392(11) . ?
C5S H5S 0.9500 . ?
C5S C6S 1.402(11) . ?
C6S H6S 0.9500 . ?
C7S H7SA 0.9800 . ?
C7S H7SB 0.9800 . ?
C7S H7SC 0.9800 . ?

loop_
_geom_torsion_atom_site_label_1
_geom_torsion_atom_site_label_2
_geom_torsion_atom_site_label_3
_geom_torsion_atom_site_label_4
_geom_torsion
_geom_torsion_site_symmetry_1
_geom_torsion_site_symmetry_2
_geom_torsion_site_symmetry_3
_geom_torsion_site_symmetry_4
_geom_torsion_publ_flag
Rh1 P1 C6 N1 -10.69(14) 3_666 . . . ?
Rh1 P1 C6 C5 -178.67(16) 3_666 . . . ?
Rh1 P1 C11 C12 63.56(12) 3_666 . . . ?
Rh1 P1 C11 C13 -60.69(13) 3_666 . . . ?
Rh1 P1 C14 C15 174.88(12) 3_666 . . . ?
Rh1 P1 C14 C16 -57.72(15) 3_666 . . . ?
Rh1 P2 C10 N2 -22.01(13) 3_666 . . . ?
Rh1 P2 C10 C9 160.32(16) 3_666 . . . ?
Rh1 P2 C17 C18 -54.97(13) 3_666 . . . ?
Rh1 P2 C17 C19 69.54(13) 3_666 . . . ?
Rh1 P2 C20 C21 68.76(12) 3_666 . . . ?
Rh1 P2 C20 C22 -167.38(10) 3_666 . . . ?
Rh1 Al1 O1 C2 56.7(3) 3_666 . . . ?
Rh1 Al1 N1 C3 178.34(14) 3_666 . . . ?
Rh1 Al1 N1 C6 11.04(13) 3_666 . . . ?
Rh1 Al1 N2 C7 -161.68(15) 3_666 . . . ?
Rh1 Al1 N2 C10 13.69(12) 3_666 . . . ?
Al1 N1 C3 C4 -168.78(13) . . . . ?
Al1 N1 C6 P1 -0.63(16) . . . . ?
Al1 N1 C6 C5 170.36(11) . . . . ?
Al1 N2 C7 C8 175.66(13) . . . . ?
Al1 N2 C10 P2 4.86(16) . . . . ?
Al1 N2 C10 C9 -176.92(11) . . . . ?
O1 Al1 N1 C3 52.12(16) . . . . ?
O1 Al1 N1 C6 -115.18(12) . . . . ?
O1 Al1 N2 C7 -34.30(17) . . . . ?
O1 Al1 N2 C10 141.08(11) . . . . ?
N1 Al1 O1 C2 175.4(2) . . . . ?
N1 Al1 N2 C7 71.23(18) . . . . ?
N1 Al1 N2 C10 -113.40(11) . . . . ?
N1 C3 C4 C5 0.8(2) . . . . ?
N2 Al1 O1 C2 -63.6(2) . . . . ?
N2 Al1 N1 C3 -54.54(17) . . . . ?
N2 Al1 N1 C6 138.16(11) . . . . ?
N2 C7 C8 C9 0.2(2) . . . . ?
C3 N1 C6 P1 -171.02(11) . . . . ?
C3 N1 C6 C5 -0.03(18) . . . . ?
C3 C4 C5 C6 -0.8(2) . . . . ?
C4 C5 C6 P1 169.12(14) . . . . ?
C4 C5 C6 N1 0.51(19) . . . . ?
C6 P1 C11 C12 -58.58(13) . . . . ?
C6 P1 C11 C13 177.16(12) . . . . ?
C6 P1 C14 C15 -54.41(16) . . . . ?
C6 P1 C14 C16 72.99(16) . . . . ?
C6 N1 C3 C4 -0.49(19) . . . . ?
C7 N2 C10 P2 -178.46(11) . . . . ?
C7 N2 C10 C9 -0.23(18) . . . . ?
C7 C8 C9 C10 -0.4(2) . . . . ?
C8 C9 C10 P2 178.18(14) . . . . ?
C8 C9 C10 N2 0.38(19) . . . . ?
C10 P2 C17 C18 65.62(13) . . . . ?
C10 P2 C17 C19 -169.87(12) . . . . ?
C10 P2 C20 C21 -55.90(13) . . . . ?
C10 P2 C20 C22 67.97(14) . . . . ?
C10 N2 C7 C8 -0.01(18) . . . . ?
C11 P1 C6 N1 109.57(12) . . . . ?
C11 P1 C6 C5 -58.41(19) . . . . ?
C11 P1 C14 C15 52.48(16) . . . . ?
C11 P1 C14 C16 179.88(14) . . . . ?
C14 P1 C6 N1 -142.69(12) . . . . ?
C14 P1 C6 C5 49.3(2) . . . . ?
C14 P1 C11 C12 -170.67(12) . . . . ?
C14 P1 C11 C13 65.08(14) . . . . ?
C17 P2 C10 N2 -144.01(12) . . . . ?
C17 P2 C10 C9 38.32(19) . . . . ?
C17 P2 C20 C21 -161.91(12) . . . . ?
C17 P2 C20 C22 -38.05(14) . . . . ?
C20 P2 C10 N2 107.33(12) . . . . ?
C20 P2 C10 C9 -70.34(18) . . . . ?
C20 P2 C17 C18 172.61(12) . . . . ?
C20 P2 C17 C19 -62.88(13) . . . . ?
C1T C2T C3T C4T -1.9(14) . . . . ?
C2T C1T C6T C5T 5(2) . . . . ?
C2T C3T C4T C5T 4.3(19) . . . . ?
C3T C4T C5T C6T -2.2(19) . . . . ?
C4T C5T C6T C1T -2.8(19) . . . . ?
C6T C1T C2T C3T -2.6(15) . . . . ?
C7T C1T C2T C3T 177.0(11) . . . . ?
C7T C1T C6T C5T -174.6(12) . . . . ?
C1S C2S C3S C4S -0.2(15) . . . . ?
C2S C1S C6S C5S -1.2(18) . . . . ?
C2S C3S C4S C5S 0(2) . . . . ?
C3S C4S C5S C6S 0.3(19) . . . . ?
C4S C5S C6S C1S 0.6(17) . . . . ?
C6S C1S C2S C3S 1.1(14) . . . . ?
C7S C1S C2S C3S 179.1(11) . . . . ?
C7S C1S C6S C5S -179.1(11) . . . . ?
